data_7151853
loop_
_publ_author_name
'Han, Xingchun'
'Jiang, Liqing'
'Tang, Min'
'Hu, Wenhao'

_publ_section_title
;
 Diastereoselective three-component reactions of aryldiazoacetates with
 alcohols/water and alkynals: application to substituted enelactones.
;
_journal_issue 10
_journal_name_full 'Organic &amp; biomolecular chemistry'
_journal_page_first 3839
_journal_page_last 3843
_journal_paper_doi 10.1039/c1ob05076a
_journal_volume 9
_journal_year 2011
_chemical_formula_sum 'C12 H12 O4'
_chemical_formula_weight 220.22
_chemical_name_systematic
;
?
;
_space_group_IT_number 15
_symmetry_cell_setting monoclinic
_symmetry_space_group_name_Hall '-C 2yc'
_symmetry_space_group_name_H-M 'C 1 2/c 1'
_atom_sites_solution_hydrogens geom
_atom_sites_solution_primary direct
_atom_sites_solution_secondary difmap
_audit_creation_method SHELXL-97
_cell_angle_alpha 90.00
_cell_angle_beta 109.4870(10)
_cell_angle_gamma 90.00
_cell_formula_units_Z 8
_cell_length_a 10.4347(8)
_cell_length_b 15.9131(12)
_cell_length_c 14.1048(10)
_cell_measurement_reflns_used 3653
_cell_measurement_temperature 293(2)
_cell_measurement_theta_max 56.224
_cell_measurement_theta_min 4.868
_cell_volume 2207.9(3)
_computing_cell_refinement 'Bruker SMART'
_computing_data_collection 'Bruker SMART'
_computing_data_reduction 'Bruker SHELXTL'
_computing_molecular_graphics 'Bruker SHELXTL'
_computing_publication_material 'Bruker SHELXTL'
_computing_structure_refinement 'SHELXL-97 (Sheldrick, 1997)'
_computing_structure_solution 'SHELXS-97 (Sheldrick, 1990)'
_diffrn_ambient_temperature 293(2)
_diffrn_measured_fraction_theta_full 0.998
_diffrn_measured_fraction_theta_max 0.998
_diffrn_measurement_device_type 'CCD area detector'
_diffrn_measurement_method 'phi and omega scans'
_diffrn_radiation_monochromator graphite
_diffrn_radiation_source 'fine-focus sealed tube'
_diffrn_radiation_type MoK\a
_diffrn_radiation_wavelength 0.71073
_diffrn_reflns_av_R_equivalents 0.0385
_diffrn_reflns_av_sigmaI/netI 0.0298
_diffrn_reflns_limit_h_max 12
_diffrn_reflns_limit_h_min -10
_diffrn_reflns_limit_k_max 19
_diffrn_reflns_limit_k_min -18
_diffrn_reflns_limit_l_max 14
_diffrn_reflns_limit_l_min -17
_diffrn_reflns_number 5925
_diffrn_reflns_theta_full 25.98
_diffrn_reflns_theta_max 25.98
_diffrn_reflns_theta_min 2.43
_exptl_absorpt_coefficient_mu 0.100
_exptl_absorpt_correction_T_max 1.0000
_exptl_absorpt_correction_T_min 0.5979
_exptl_absorpt_correction_type empirical
_exptl_absorpt_process_details sadabs
_exptl_crystal_colour colorless
_exptl_crystal_density_diffrn 1.325
_exptl_crystal_density_method 'not measured'
_exptl_crystal_description prismatic
_exptl_crystal_F_000 928
_exptl_crystal_size_max 0.412
_exptl_crystal_size_mid 0.369
_exptl_crystal_size_min 0.315
_refine_diff_density_max 0.227
_refine_diff_density_min -0.224
_refine_diff_density_rms 0.044
_refine_ls_extinction_coef 0.0084(11)
_refine_ls_extinction_expression Fc^*^=kFc[1+0.001xFc^2^\l^3^/sin(2\q)]^-1/4^
_refine_ls_extinction_method SHELXL
_refine_ls_goodness_of_fit_ref 1.057
_refine_ls_hydrogen_treatment mixed
_refine_ls_matrix_type full
_refine_ls_number_parameters 155
_refine_ls_number_reflns 2171
_refine_ls_number_restraints 2
_refine_ls_restrained_S_all 1.057
_refine_ls_R_factor_all 0.0483
_refine_ls_R_factor_gt 0.0448
_refine_ls_shift/su_max 0.013
_refine_ls_shift/su_mean 0.000
_refine_ls_structure_factor_coef Fsqd
_refine_ls_weighting_details 'calc w=1/[\s^2^(Fo^2^)+(0.0742P)^2^+0.6167P] where P=(Fo^2^+2Fc^2^)/3'
_refine_ls_weighting_scheme calc
_refine_ls_wR_factor_gt 0.1267
_refine_ls_wR_factor_ref 0.1299
_reflns_number_gt 1905
_reflns_number_total 2171
_reflns_threshold_expression >2sigma(I)
_cod_data_source_file c1ob05076a.txt
_cod_data_source_block cd201646
_cod_depositor_comments
;
The following automatic conversions were performed:
'_symmetry_cell_setting' value 'Monoclinic' changed to 'monoclinic'
according to '/home/saulius/struct/CIF-dictionaries/cif_core.dic'
dictionary named 'cif_core.dic' version 2.4.1 from 2010-06-29.

Automatic conversion script
Id: cif_fix_enum 1555 2011-01-17 13:19:09Z saulius 
;
_cod_original_sg_symbol_H-M C2/c
_cod_database_code 7151853

loop_
_symmetry_equiv_pos_as_xyz
'x, y, z'
'-x, y, -z+1/2'
'x+1/2, y+1/2, z'
'-x+1/2, y+1/2, -z+1/2'
'-x, -y, -z'
'x, -y, z-1/2'
'-x+1/2, -y+1/2, -z'
'x+1/2, -y+1/2, z-1/2'

loop_
_atom_site_label
_atom_site_type_symbol
_atom_site_fract_x
_atom_site_fract_y
_atom_site_fract_z
_atom_site_U_iso_or_equiv
_atom_site_adp_type
_atom_site_occupancy
_atom_site_symmetry_multiplicity
_atom_site_calc_flag
_atom_site_refinement_flags
_atom_site_disorder_assembly
_atom_site_disorder_group
O1 O 0.36269(10) 0.33106(6) 0.08728(8) 0.0418(3) Uani 1 1 d D . .
O2 O 0.08464(11) 0.28447(7) 0.05135(8) 0.0491(3) Uani 1 1 d D . .
O3 O 0.35668(12) 0.31233(7) 0.27168(8) 0.0575(3) Uani 1 1 d . . .
O4 O 0.17860(12) 0.39809(6) 0.24518(8) 0.0513(3) Uani 1 1 d . . .
C1 C 0.27144(13) 0.38403(8) 0.11314(9) 0.0351(3) Uani 1 1 d . . .
C2 C 0.12833(14) 0.36597(8) 0.03722(10) 0.0381(3) Uani 1 1 d . . .
H2 H 0.0647 0.4065 0.0492 0.046 Uiso 1 1 calc R . .
C3 C 0.13051(15) 0.37892(9) -0.06541(11) 0.0446(4) Uani 1 1 d . . .
C4 C 0.1366(2) 0.38581(13) -0.14634(12) 0.0653(5) Uani 1 1 d . . .
H4 H 0.1414 0.3913 -0.2107 0.078 Uiso 1 1 calc R . .
C5 C 0.31060(14) 0.47653(8) 0.11223(9) 0.0359(3) Uani 1 1 d . . .
C6 C 0.43697(16) 0.49773(9) 0.10698(12) 0.0467(4) Uani 1 1 d . . .
H6 H 0.4973 0.4557 0.1038 0.056 Uiso 1 1 calc R . .
C7 C 0.47369(18) 0.58128(11) 0.10643(14) 0.0606(5) Uani 1 1 d . . .
H7 H 0.5588 0.5949 0.1031 0.073 Uiso 1 1 calc R . .
C8 C 0.3857(2) 0.64418(10) 0.11073(14) 0.0634(5) Uani 1 1 d . . .
H8 H 0.4111 0.7002 0.1103 0.076 Uiso 1 1 calc R . .
C9 C 0.2599(2) 0.62395(9) 0.11561(14) 0.0570(5) Uani 1 1 d . . .
H9 H 0.1998 0.6664 0.1180 0.068 Uiso 1 1 calc R . .
C10 C 0.22264(16) 0.54085(9) 0.11691(11) 0.0450(4) Uani 1 1 d . . .
H10 H 0.1378 0.5277 0.1210 0.054 Uiso 1 1 calc R . .
C11 C 0.27420(15) 0.35931(8) 0.21946(10) 0.0398(3) Uani 1 1 d . . .
C12 C 0.1790(2) 0.38375(13) 0.34678(13) 0.0669(5) Uani 1 1 d . . .
H12A H 0.1948 0.3252 0.3631 0.100 Uiso 1 1 calc R . .
H12B H 0.0927 0.3999 0.3515 0.100 Uiso 1 1 calc R . .
H12C H 0.2498 0.4166 0.3930 0.100 Uiso 1 1 calc R . .
H1 H 0.4135(19) 0.3107(12) 0.1374(12) 0.064(6) Uiso 1 1 d D . .
H2A H 0.126(2) 0.2503(12) 0.0254(16) 0.085(7) Uiso 1 1 d D . .

loop_
_atom_site_aniso_label
_atom_site_aniso_U_11
_atom_site_aniso_U_22
_atom_site_aniso_U_33
_atom_site_aniso_U_23
_atom_site_aniso_U_13
_atom_site_aniso_U_12
O1 0.0452(6) 0.0417(5) 0.0400(5) -0.0029(4) 0.0164(5) 0.0090(4)
O2 0.0545(7) 0.0441(6) 0.0563(7) -0.0066(5) 0.0286(5) -0.0140(5)
O3 0.0605(7) 0.0653(7) 0.0479(6) 0.0166(5) 0.0196(5) 0.0089(5)
O4 0.0642(7) 0.0560(6) 0.0446(6) 0.0041(5) 0.0328(5) 0.0046(5)
C1 0.0379(7) 0.0359(6) 0.0352(7) -0.0017(5) 0.0172(5) 0.0008(5)
C2 0.0392(7) 0.0388(7) 0.0388(7) -0.0021(5) 0.0163(6) -0.0023(5)
C3 0.0413(8) 0.0493(8) 0.0410(8) -0.0002(6) 0.0106(6) -0.0009(6)
C4 0.0672(12) 0.0902(13) 0.0381(8) 0.0052(8) 0.0171(8) -0.0002(9)
C5 0.0416(7) 0.0383(7) 0.0312(6) -0.0018(5) 0.0165(5) -0.0030(5)
C6 0.0453(9) 0.0479(8) 0.0523(8) -0.0023(6) 0.0236(7) -0.0030(6)
C7 0.0589(10) 0.0596(10) 0.0736(11) -0.0050(8) 0.0357(9) -0.0198(8)
C8 0.0854(14) 0.0405(8) 0.0754(11) -0.0067(7) 0.0417(10) -0.0167(8)
C9 0.0758(12) 0.0382(8) 0.0682(11) -0.0034(7) 0.0388(9) 0.0009(7)
C10 0.0508(9) 0.0408(7) 0.0511(8) -0.0018(6) 0.0271(7) -0.0005(6)
C11 0.0460(8) 0.0377(7) 0.0377(7) -0.0012(5) 0.0167(6) -0.0065(6)
C12 0.0899(14) 0.0763(12) 0.0498(10) 0.0022(8) 0.0436(10) -0.0042(10)

loop_
_atom_type_symbol
_atom_type_description
_atom_type_scat_dispersion_real
_atom_type_scat_dispersion_imag
_atom_type_scat_source
C C 0.0033 0.0016 'International Tables Vol C Tables 4.2.6.8 and 6.1.1.4'
H H 0.0000 0.0000 'International Tables Vol C Tables 4.2.6.8 and 6.1.1.4'
O O 0.0106 0.0060 'International Tables Vol C Tables 4.2.6.8 and 6.1.1.4'

loop_
_geom_angle_atom_site_label_1
_geom_angle_atom_site_label_2
_geom_angle_atom_site_label_3
_geom_angle
_geom_angle_site_symmetry_1
_geom_angle_site_symmetry_3
_geom_angle_publ_flag
C1 O1 H1 108.7(14) . . ?
C2 O2 H2A 107.2(15) . . ?
C11 O4 C12 116.36(13) . . ?
O1 C1 C5 111.62(10) . . ?
O1 C1 C11 107.73(10) . . ?
C5 C1 C11 109.62(10) . . ?
O1 C1 C2 106.83(10) . . ?
C5 C1 C2 111.85(11) . . ?
C11 C1 C2 109.06(11) . . ?
O2 C2 C3 112.32(11) . . ?
O2 C2 C1 110.85(11) . . ?
C3 C2 C1 109.10(11) . . ?
O2 C2 H2 108.1 . . ?
C3 C2 H2 108.1 . . ?
C1 C2 H2 108.1 . . ?
C4 C3 C2 176.61(18) . . ?
C3 C4 H4 180.0 . . ?
C6 C5 C10 118.53(13) . . ?
C6 C5 C1 119.75(12) . . ?
C10 C5 C1 121.71(12) . . ?
C7 C6 C5 120.25(14) . . ?
C7 C6 H6 119.9 . . ?
C5 C6 H6 119.9 . . ?
C8 C7 C6 120.64(15) . . ?
C8 C7 H7 119.7 . . ?
C6 C7 H7 119.7 . . ?
C7 C8 C9 119.65(15) . . ?
C7 C8 H8 120.2 . . ?
C9 C8 H8 120.2 . . ?
C8 C9 C10 120.19(15) . . ?
C8 C9 H9 119.9 . . ?
C10 C9 H9 119.9 . . ?
C9 C10 C5 120.73(14) . . ?
C9 C10 H10 119.6 . . ?
C5 C10 H10 119.6 . . ?
O3 C11 O4 125.36(13) . . ?
O3 C11 C1 122.48(13) . . ?
O4 C11 C1 112.14(12) . . ?
O4 C12 H12A 109.5 . . ?
O4 C12 H12B 109.5 . . ?
H12A C12 H12B 109.5 . . ?
O4 C12 H12C 109.5 . . ?
H12A C12 H12C 109.5 . . ?
H12B C12 H12C 109.5 . . ?

loop_
_geom_bond_atom_site_label_1
_geom_bond_atom_site_label_2
_geom_bond_distance
_geom_bond_site_symmetry_2
_geom_bond_publ_flag
O1 C1 1.4078(15) . ?
O1 H1 0.797(15) . ?
O2 C2 1.4108(16) . ?
O2 H2A 0.847(16) . ?
O3 C11 1.1913(17) . ?
O4 C11 1.3226(17) . ?
O4 C12 1.4497(18) . ?
C1 C5 1.5287(17) . ?
C1 C11 1.5413(17) . ?
C1 C2 1.5467(19) . ?
C2 C3 1.4698(19) . ?
C2 H2 0.9800 . ?
C3 C4 1.169(2) . ?
C4 H4 0.9300 . ?
C5 C6 1.387(2) . ?
C5 C10 1.3910(19) . ?
C6 C7 1.384(2) . ?
C6 H6 0.9300 . ?
C7 C8 1.373(3) . ?
C7 H7 0.9300 . ?
C8 C9 1.376(3) . ?
C8 H8 0.9300 . ?
C9 C10 1.380(2) . ?
C9 H9 0.9300 . ?
C10 H10 0.9300 . ?
C12 H12A 0.9600 . ?
C12 H12B 0.9600 . ?
C12 H12C 0.9600 . ?

loop_
_geom_hbond_atom_site_label_D
_geom_hbond_atom_site_label_H
_geom_hbond_atom_site_label_A
_geom_hbond_distance_DH
_geom_hbond_distance_HA
_geom_hbond_distance_DA
_geom_hbond_angle_DHA
_geom_hbond_site_symmetry_A
O2 H2A O1 0.847(16) 2.085(17) 2.8674(14) 153(2) 7
O1 H1 O3 0.797(15) 2.311(18) 2.9554(16) 138.4(18) 2_655
O1 H1 O3 0.797(15) 2.165(18) 2.6395(15) 118.4(18) .

loop_
_geom_torsion_atom_site_label_1
_geom_torsion_atom_site_label_2
_geom_torsion_atom_site_label_3
_geom_torsion_atom_site_label_4
_geom_torsion
_geom_torsion_site_symmetry_1
_geom_torsion_site_symmetry_2
_geom_torsion_site_symmetry_3
_geom_torsion_site_symmetry_4
_geom_torsion_publ_flag
O1 C1 C2 O2 67.76(13) . . . . ?
C5 C1 C2 O2 -169.82(10) . . . . ?
C11 C1 C2 O2 -48.41(14) . . . . ?
O1 C1 C2 C3 -56.43(14) . . . . ?
C5 C1 C2 C3 65.98(14) . . . . ?
C11 C1 C2 C3 -172.61(11) . . . . ?
O2 C2 C3 C4 -57(3) . . . . ?
C1 C2 C3 C4 66(3) . . . . ?
O1 C1 C5 C6 -12.36(17) . . . . ?
C11 C1 C5 C6 106.92(14) . . . . ?
C2 C1 C5 C6 -132.00(13) . . . . ?
O1 C1 C5 C10 167.87(12) . . . . ?
C11 C1 C5 C10 -72.85(16) . . . . ?
C2 C1 C5 C10 48.24(17) . . . . ?
C10 C5 C6 C7 0.0(2) . . . . ?
C1 C5 C6 C7 -179.79(14) . . . . ?
C5 C6 C7 C8 -0.2(3) . . . . ?
C6 C7 C8 C9 0.0(3) . . . . ?
C7 C8 C9 C10 0.5(3) . . . . ?
C8 C9 C10 C5 -0.7(3) . . . . ?
C6 C5 C10 C9 0.5(2) . . . . ?
C1 C5 C10 C9 -179.76(14) . . . . ?
C12 O4 C11 O3 2.3(2) . . . . ?
C12 O4 C11 C1 -175.64(12) . . . . ?
O1 C1 C11 O3 10.31(18) . . . . ?
C5 C1 C11 O3 -111.34(15) . . . . ?
C2 C1 C11 O3 125.91(14) . . . . ?
O1 C1 C11 O4 -171.66(11) . . . . ?
C5 C1 C11 O4 66.69(14) . . . . ?
C2 C1 C11 O4 -56.06(14) . . . . ?
